data_7014310
loop_
_publ_author_name
'Zhang, X. W.'
'Maunder, Graham H.'
'Giessmann, Stefan'
'MacDonald, Robert'
'Ferguson, Michael J.'
'Bond, Andrew H.'
'Rogers, Robin D.'
'Sella, Andrea'
'Takats, Josef'

_publ_section_title
;
 Stable heteroleptic complexes of divalent lanthanides with bulky
 pyrazolylborate ligands--iodides, hydrocarbyls and
 triethylborohydrides.
;
_journal_issue 1
_journal_name_full 'Dalton transactions (Cambridge, England : 2003)'
_journal_page_first 195
_journal_page_last 210
_journal_paper_doi 10.1039/c0dt00162g
_journal_volume 40
_journal_year 2011
_chemical_formula_moiety 'C32 H56 B I N6 O2 Sm, 0.5(C4 H10 O)'
_chemical_formula_sum 'C34 H61 B I N6 O2.5 Sm'
_chemical_formula_weight 881.95
_chemical_name_common
;hydro-(tris-3-t-butyl-5-methylpyrazolyl)borate samarium
iodide bis THF adduct
;
_chemical_name_systematic
;
?
;
_space_group_IT_number 12
_symmetry_cell_setting monoclinic
_symmetry_space_group_name_Hall '-C 2y'
_symmetry_space_group_name_H-M 'C 1 2/m 1'
_atom_sites_solution_hydrogens geom
_atom_sites_solution_primary direct
_atom_sites_solution_secondary difmap
_audit_creation_method SHELXL-97
_cell_angle_alpha 90.00
_cell_angle_beta 98.350(13)
_cell_angle_gamma 90.00
_cell_formula_units_Z 4
_cell_length_a 21.609(3)
_cell_length_b 12.869(2)
_cell_length_c 15.323(3)
_cell_measurement_reflns_used 28
_cell_measurement_temperature 293(2)
_cell_measurement_theta_max 26.28
_cell_measurement_theta_min 21.07
_cell_volume 4215.9(12)
_computing_cell_refinement 'Nicolet P3 software (Nicolet, 1980)'
_computing_data_collection 'Nicolet P3 software (Nicolet, 1980)'
_computing_data_reduction 'RDNIC (Howie. 1980)'
_computing_molecular_graphics 'Bruker SHELXTL'
_computing_publication_material 'Bruker SHELXTL'
_computing_structure_refinement 'SHELXL-97 (Sheldrick, 2008)'
_computing_structure_solution 'SHELXS-97 (Sheldrick, 2008)'
_diffrn_ambient_temperature 293(2)
_diffrn_measured_fraction_theta_full 0.987
_diffrn_measured_fraction_theta_max 0.987
_diffrn_measurement_device_type 'Nicolet R3mV'
_diffrn_measurement_method \q-2\q
_diffrn_radiation_monochromator graphite
_diffrn_radiation_source 'fine-focus sealed tube'
_diffrn_radiation_type MoK\a
_diffrn_radiation_wavelength 0.71073
_diffrn_reflns_av_R_equivalents 0.0332
_diffrn_reflns_av_sigmaI/netI 0.0409
_diffrn_reflns_limit_h_max 25
_diffrn_reflns_limit_h_min 0
_diffrn_reflns_limit_k_max 15
_diffrn_reflns_limit_k_min 0
_diffrn_reflns_limit_l_max 18
_diffrn_reflns_limit_l_min -18
_diffrn_reflns_number 3981
_diffrn_reflns_theta_full 25.06
_diffrn_reflns_theta_max 25.06
_diffrn_reflns_theta_min 2.69
_exptl_absorpt_coefficient_mu 2.160
_exptl_absorpt_correction_T_max 0.917
_exptl_absorpt_correction_T_min 0.733
_exptl_absorpt_correction_type psi-scan
_exptl_absorpt_process_details 'North, A.C.T.; Phillips, D.C.; Mathews, F.S. Acta Cryst. 1968. A24'
_exptl_crystal_colour 'blue black'
_exptl_crystal_density_diffrn 1.390
_exptl_crystal_density_method 'not measured'
_exptl_crystal_description block
_exptl_crystal_F_000 1788
_exptl_crystal_size_max 0.60
_exptl_crystal_size_mid 0.5
_exptl_crystal_size_min 0.44
_refine_diff_density_max 0.733
_refine_diff_density_min -1.048
_refine_diff_density_rms 0.104
_refine_ls_extinction_method none
_refine_ls_goodness_of_fit_ref 1.036
_refine_ls_hydrogen_treatment constr
_refine_ls_matrix_type full
_refine_ls_number_parameters 219
_refine_ls_number_reflns 3868
_refine_ls_number_restraints 0
_refine_ls_restrained_S_all 1.036
_refine_ls_R_factor_all 0.0615
_refine_ls_R_factor_gt 0.0434
_refine_ls_shift/su_max 0.000
_refine_ls_shift/su_mean 0.000
_refine_ls_structure_factor_coef Fsqd
_refine_ls_weighting_details 'calc w=1/[\s^2^(Fo^2^)+(0.0416P)^2^+22.8395P] where P=(Fo^2^+2Fc^2^)/3'
_refine_ls_weighting_scheme calc
_refine_ls_wR_factor_gt 0.0951
_refine_ls_wR_factor_ref 0.1014
_reflns_number_gt 3091
_reflns_number_total 3868
_reflns_threshold_expression I>2\s(I)
_cod_data_source_file C0DT00162G.TXT
_cod_data_source_block 2-Sm
_cod_original_cell_volume 4215.9(13)
_cod_original_sg_symbol_H-M 'C 2/m'
_cod_original_formula_sum 'C34 H61 B I N6 O2.50 Sm'
_cod_database_code 7014310

loop_
_symmetry_equiv_pos_as_xyz
'x, y, z'
'-x, y, -z'
'x+1/2, y+1/2, z'
'-x+1/2, y+1/2, -z'
'-x, -y, -z'
'x, -y, z'
'-x+1/2, -y+1/2, -z'
'x+1/2, -y+1/2, z'

loop_
_atom_site_label
_atom_site_type_symbol
_atom_site_fract_x
_atom_site_fract_y
_atom_site_fract_z
_atom_site_U_iso_or_equiv
_atom_site_adp_type
_atom_site_occupancy
_atom_site_symmetry_multiplicity
_atom_site_calc_flag
_atom_site_refinement_flags
_atom_site_disorder_assembly
_atom_site_disorder_group
Sm Sm 0.238784(19) 0.0000 0.19154(2) 0.03507(13) Uani 1 2 d S . .
I I 0.26667(4) 0.0000 -0.00732(4) 0.0652(2) Uani 1 2 d S . .
N11 N 0.1716(2) 0.0991(4) 0.3592(3) 0.0395(10) Uani 1 1 d . . .
N12 N 0.1598(2) 0.1109(4) 0.2686(3) 0.0422(11) Uani 1 1 d . . .
N21 N 0.2717(3) 0.0000 0.4202(4) 0.0383(14) Uani 1 2 d S . .
N22 N 0.3060(3) 0.0000 0.3500(4) 0.0380(14) Uani 1 2 d S . .
B1 B 0.1987(4) 0.0000 0.4054(5) 0.0377(19) Uani 1 2 d S . .
H1 H 0.1857 0.0000 0.4641 0.045 Uiso 1 2 calc SR . .
O1 O 0.2866(2) 0.1899(3) 0.1961(3) 0.0565(11) Uani 1 1 d . . .
C13 C 0.1263(3) 0.1980(5) 0.2529(4) 0.0507(15) Uani 1 1 d . . .
C14 C 0.1184(3) 0.2433(5) 0.3318(4) 0.0628(18) Uani 1 1 d . . .
H14 H 0.0974 0.3051 0.3390 0.075 Uiso 1 1 calc R . .
C15 C 0.1467(3) 0.1816(5) 0.3971(4) 0.0548(16) Uani 1 1 d . . .
C16 C 0.1519(5) 0.1951(7) 0.4952(5) 0.101(3) Uani 1 1 d . . .
H16A H 0.1917 0.1696 0.5228 0.121 Uiso 1 1 calc R . .
H16B H 0.1191 0.1569 0.5168 0.121 Uiso 1 1 calc R . .
H16C H 0.1482 0.2675 0.5089 0.121 Uiso 1 1 calc R . .
C17 C 0.1000(3) 0.2310(6) 0.1607(4) 0.0624(18) Uani 1 1 d . . .
C18 C 0.1111(5) 0.3483(8) 0.1519(7) 0.124(4) Uani 1 1 d . . .
H18A H 0.1553 0.3620 0.1598 0.148 Uiso 1 1 calc R . .
H18B H 0.0924 0.3849 0.1960 0.148 Uiso 1 1 calc R . .
H18C H 0.0926 0.3713 0.0944 0.148 Uiso 1 1 calc R . .
C19 C 0.1295(4) 0.1744(8) 0.0908(4) 0.104(3) Uani 1 1 d . . .
H19A H 0.1228 0.1011 0.0959 0.124 Uiso 1 1 calc R . .
H19B H 0.1736 0.1885 0.0987 0.124 Uiso 1 1 calc R . .
H19C H 0.1109 0.1978 0.0335 0.124 Uiso 1 1 calc R . .
C20 C 0.0301(3) 0.2144(10) 0.1476(5) 0.114(4) Uani 1 1 d . . .
H20A H 0.0213 0.1418 0.1533 0.137 Uiso 1 1 calc R . .
H20B H 0.0125 0.2379 0.0898 0.137 Uiso 1 1 calc R . .
H20C H 0.0121 0.2530 0.1912 0.137 Uiso 1 1 calc R . .
C23 C 0.3660(4) 0.0000 0.3850(5) 0.0427(18) Uani 1 2 d S . .
C24 C 0.3708(4) 0.0000 0.4775(6) 0.055(2) Uani 1 2 d S . .
H24 H 0.4075 0.0000 0.5176 0.066 Uiso 1 2 calc SR . .
C25 C 0.3114(4) 0.0000 0.4967(5) 0.0443(19) Uani 1 2 d S . .
C26 C 0.2910(5) 0.0000 0.5870(6) 0.072(3) Uani 1 2 d S . .
H26A H 0.2611 0.0545 0.5901 0.087 Uiso 0.50 1 calc PR . .
H26B H 0.3267 0.0112 0.6311 0.087 Uiso 0.50 1 calc PR . .
H26C H 0.2723 -0.0657 0.5970 0.087 Uiso 0.50 1 calc PR . .
C27 C 0.4198(4) 0.0000 0.3325(6) 0.054(2) Uani 1 2 d S . .
C28 C 0.3986(4) 0.0000 0.2335(6) 0.070(3) Uani 1 2 d S . .
H28A H 0.4345 0.0000 0.2033 0.084 Uiso 1 2 calc SR . .
H28B H 0.3739 0.0609 0.2173 0.084 Uiso 0.50 1 calc PR . .
H28C H 0.3739 -0.0609 0.2173 0.084 Uiso 0.50 1 calc PR . .
C29 C 0.4604(4) 0.0967(7) 0.3569(5) 0.094(3) Uani 1 1 d . . .
H29A H 0.4359 0.1581 0.3421 0.112 Uiso 1 1 calc R . .
H29B H 0.4954 0.0962 0.3247 0.112 Uiso 1 1 calc R . .
H29C H 0.4753 0.0963 0.4190 0.112 Uiso 1 1 calc R . .
C31 C 0.3152(4) 0.2456(5) 0.1315(5) 0.072(2) Uani 1 1 d . . .
H31A H 0.2834 0.2740 0.0866 0.086 Uiso 1 1 calc R . .
H31B H 0.3419 0.1997 0.1032 0.086 Uiso 1 1 calc R . .
C32 C 0.3524(3) 0.3298(6) 0.1782(5) 0.075(2) Uani 1 1 d . . .
H32A H 0.3537 0.3901 0.1405 0.090 Uiso 1 1 calc R . .
H32B H 0.3948 0.3071 0.1987 0.090 Uiso 1 1 calc R . .
C33 C 0.3187(5) 0.3530(6) 0.2530(6) 0.092(3) Uani 1 1 d . . .
H33A H 0.2866 0.4050 0.2367 0.110 Uiso 1 1 calc R . .
H33B H 0.3472 0.3782 0.3033 0.110 Uiso 1 1 calc R . .
C34 C 0.2903(3) 0.2525(5) 0.2740(4) 0.0657(19) Uani 1 1 d . . .
H34A H 0.3161 0.2187 0.3229 0.079 Uiso 1 1 calc R . .
H34B H 0.2490 0.2636 0.2898 0.079 Uiso 1 1 calc R . .
O1S O 0.0000 0.0000 0.5000 0.172(5) Uiso 1 4 d S . .
C1S C -0.0014(13) -0.052(2) 0.4234(16) 0.172(5) Uiso 0.50 1 d P . .
H1SA H 0.0369 -0.0922 0.4272 0.206 Uiso 0.50 1 calc PR . .
H1SB H -0.0357 -0.1014 0.4195 0.206 Uiso 0.50 1 calc PR . .
C2S C -0.0075(10) 0.0000 0.3483(14) 0.172(5) Uiso 1 2 d S . .
H2SA H -0.0084 -0.0478 0.3000 0.206 Uiso 0.50 1 calc PR . .
H2SB H 0.0271 0.0467 0.3487 0.206 Uiso 0.50 1 calc PR . .
H2SC H -0.0458 0.0390 0.3416 0.206 Uiso 0.50 1 calc PR . .

loop_
_atom_site_aniso_label
_atom_site_aniso_U_11
_atom_site_aniso_U_22
_atom_site_aniso_U_33
_atom_site_aniso_U_23
_atom_site_aniso_U_13
_atom_site_aniso_U_12
Sm 0.0369(2) 0.0388(2) 0.0308(2) 0.000 0.00918(14) 0.000
I 0.0986(5) 0.0625(4) 0.0387(3) 0.000 0.0238(3) 0.000
N11 0.042(2) 0.044(3) 0.035(2) -0.004(2) 0.0115(18) 0.005(2)
N12 0.042(2) 0.045(3) 0.043(2) 0.001(2) 0.0154(19) 0.004(2)
N21 0.040(3) 0.033(3) 0.043(4) 0.000 0.008(3) 0.000
N22 0.031(3) 0.046(4) 0.035(3) 0.000 0.001(3) 0.000
B1 0.038(5) 0.045(5) 0.031(4) 0.000 0.010(3) 0.000
O1 0.082(3) 0.041(2) 0.051(2) -0.0054(19) 0.023(2) -0.009(2)
C13 0.046(3) 0.054(4) 0.054(3) 0.009(3) 0.013(3) 0.009(3)
C14 0.070(4) 0.058(4) 0.063(4) -0.003(3) 0.019(3) 0.029(4)
C15 0.060(4) 0.057(4) 0.049(3) -0.001(3) 0.014(3) 0.023(3)
C16 0.151(8) 0.098(7) 0.053(4) -0.022(4) 0.012(5) 0.056(6)
C17 0.053(4) 0.080(5) 0.056(4) 0.019(4) 0.016(3) 0.020(4)
C18 0.159(10) 0.104(8) 0.105(7) 0.058(6) 0.013(7) 0.008(7)
C19 0.114(7) 0.152(9) 0.045(4) 0.018(5) 0.014(4) 0.058(7)
C20 0.057(4) 0.206(12) 0.076(5) 0.029(7) 0.000(4) 0.024(6)
C23 0.042(4) 0.037(4) 0.048(5) 0.000 0.003(3) 0.000
C24 0.052(5) 0.060(6) 0.049(5) 0.000 -0.005(4) 0.000
C25 0.046(5) 0.056(5) 0.028(4) 0.000 -0.003(3) 0.000
C26 0.060(6) 0.113(9) 0.041(5) 0.000 -0.004(4) 0.000
C27 0.039(4) 0.058(6) 0.064(6) 0.000 0.009(4) 0.000
C28 0.043(5) 0.114(9) 0.057(6) 0.000 0.016(4) 0.000
C29 0.065(5) 0.126(8) 0.089(6) 0.002(5) 0.010(4) -0.039(5)
C31 0.108(6) 0.051(4) 0.064(4) 0.012(3) 0.040(4) -0.005(4)
C32 0.065(4) 0.079(5) 0.082(5) 0.011(4) 0.014(4) -0.022(4)
C33 0.129(7) 0.056(5) 0.094(6) -0.016(4) 0.029(5) -0.028(5)
C34 0.082(5) 0.057(4) 0.062(4) -0.020(3) 0.022(4) -0.014(4)

loop_
_atom_type_symbol
_atom_type_description
_atom_type_scat_dispersion_real
_atom_type_scat_dispersion_imag
_atom_type_scat_source
C C 0.0033 0.0016 'International Tables Vol C Tables 4.2.6.8 and 6.1.1.4'
H H 0.0000 0.0000 'International Tables Vol C Tables 4.2.6.8 and 6.1.1.4'
B B 0.0013 0.0007 'International Tables Vol C Tables 4.2.6.8 and 6.1.1.4'
N N 0.0061 0.0033 'International Tables Vol C Tables 4.2.6.8 and 6.1.1.4'
O O 0.0106 0.0060 'International Tables Vol C Tables 4.2.6.8 and 6.1.1.4'
I I -0.4742 1.8119 'International Tables Vol C Tables 4.2.6.8 and 6.1.1.4'
Sm Sm -0.1638 3.4418 'International Tables Vol C Tables 4.2.6.8 and 6.1.1.4'

loop_
_geom_angle_atom_site_label_1
_geom_angle_atom_site_label_2
_geom_angle_atom_site_label_3
_geom_angle
_geom_angle_site_symmetry_1
_geom_angle_site_symmetry_3
_geom_angle_publ_flag
N12 Sm N12 65.6(2) 6 . ?
N12 Sm N22 83.91(14) 6 . ?
N12 Sm N22 83.91(14) . . ?
N12 Sm O1 139.79(13) 6 . ?
N12 Sm O1 76.36(14) . . ?
N22 Sm O1 79.37(10) . . ?
N12 Sm O1 76.36(14) 6 6 ?
N12 Sm O1 139.79(13) . 6 ?
N22 Sm O1 79.37(10) . 6 ?
O1 Sm O1 134.47(19) . 6 ?
N12 Sm I 130.76(10) 6 . ?
N12 Sm I 130.76(10) . . ?
N22 Sm I 136.28(13) . . ?
O1 Sm I 84.17(8) . . ?
O1 Sm I 84.17(8) 6 . ?
C15 N11 N12 108.5(4) . . ?
C15 N11 B1 126.9(5) . . ?
N12 N11 B1 123.9(4) . . ?
C13 N12 N11 106.7(4) . . ?
C13 N12 Sm 138.0(4) . . ?
N11 N12 Sm 110.7(3) . . ?
C25 N21 N22 109.2(6) . . ?
C25 N21 B1 129.0(6) . . ?
N22 N21 B1 121.8(6) . . ?
C23 N22 N21 106.6(6) . . ?
C23 N22 Sm 138.2(5) . . ?
N21 N22 Sm 115.3(4) . . ?
N11 B1 N11 112.7(6) 6 . ?
N11 B1 N21 112.1(4) 6 . ?
N11 B1 N21 112.1(4) . . ?
C34 O1 C31 108.5(5) . . ?
C34 O1 Sm 121.0(3) . . ?
C31 O1 Sm 130.4(4) . . ?
N12 C13 C14 109.3(5) . . ?
N12 C13 C17 121.7(5) . . ?
C14 C13 C17 128.9(6) . . ?
C15 C14 C13 107.6(6) . . ?
C14 C15 N11 107.9(5) . . ?
C14 C15 C16 129.3(6) . . ?
N11 C15 C16 122.8(6) . . ?
C13 C17 C19 112.9(6) . . ?
C13 C17 C20 108.6(5) . . ?
C19 C17 C20 110.7(7) . . ?
C13 C17 C18 108.5(7) . . ?
C19 C17 C18 108.9(7) . . ?
C20 C17 C18 107.0(8) . . ?
N22 C23 C24 109.4(7) . . ?
N22 C23 C27 124.6(7) . . ?
C24 C23 C27 126.0(7) . . ?
C25 C24 C23 106.5(7) . . ?
N21 C25 C24 108.3(7) . . ?
N21 C25 C26 124.2(7) . . ?
C24 C25 C26 127.5(7) . . ?
C23 C27 C28 112.9(7) . . ?
C23 C27 C29 109.2(5) . . ?
C28 C27 C29 108.7(5) . . ?
C23 C27 C29 109.2(5) . 6 ?
C28 C27 C29 108.7(5) . 6 ?
C29 C27 C29 108.1(9) . 6 ?
O1 C31 C32 107.0(6) . . ?
C31 C32 C33 103.3(6) . . ?
C32 C33 C34 104.9(6) . . ?
O1 C34 C33 106.5(5) . . ?
C1S O1S C1S 120(2) . 2_556 ?
C2S C1S O1S 119(2) . . ?

loop_
_geom_bond_atom_site_label_1
_geom_bond_atom_site_label_2
_geom_bond_distance
_geom_bond_site_symmetry_2
_geom_bond_publ_flag
Sm N12 2.632(4) 6 ?
Sm N12 2.632(4) . ?
Sm N22 2.642(6) . ?
Sm O1 2.651(4) . ?
Sm O1 2.651(4) 6 ?
Sm I 3.1908(9) . ?
N11 C15 1.359(7) . ?
N11 N12 1.383(6) . ?
N11 B1 1.532(6) . ?
N12 C13 1.337(7) . ?
N21 C25 1.348(9) . ?
N21 N22 1.392(8) . ?
N21 B1 1.562(11) . ?
N22 C23 1.329(9) . ?
B1 N11 1.532(6) 6 ?
O1 C34 1.431(7) . ?
O1 C31 1.433(7) . ?
C13 C14 1.375(8) . ?
C13 C17 1.505(8) . ?
C14 C15 1.352(9) . ?
C15 C16 1.501(9) . ?
C17 C19 1.510(10) . ?
C17 C20 1.510(9) . ?
C17 C18 1.537(12) . ?
C23 C24 1.405(11) . ?
C23 C27 1.507(11) . ?
C24 C25 1.358(12) . ?
C25 C26 1.511(11) . ?
C27 C28 1.521(12) . ?
C27 C29 1.537(9) . ?
C27 C29 1.537(9) 6 ?
C31 C32 1.471(10) . ?
C32 C33 1.476(10) . ?
C33 C34 1.486(10) . ?
O1S C1S 1.35(2) . ?
O1S C1S 1.35(2) 2_556 ?
C1S C2S 1.32(3) . ?

loop_
_geom_torsion_atom_site_label_1
_geom_torsion_atom_site_label_2
_geom_torsion_atom_site_label_3
_geom_torsion_atom_site_label_4
_geom_torsion
_geom_torsion_site_symmetry_1
_geom_torsion_site_symmetry_2
_geom_torsion_site_symmetry_3
_geom_torsion_site_symmetry_4
_geom_torsion_publ_flag
C15 N11 N12 C13 -2.0(6) . . . . ?
B1 N11 N12 C13 168.8(5) . . . . ?
C15 N11 N12 Sm 158.7(4) . . . . ?
B1 N11 N12 Sm -30.5(6) . . . . ?
N12 Sm N12 C13 -140.8(5) 6 . . . ?
N22 Sm N12 C13 133.1(6) . . . . ?
O1 Sm N12 C13 52.6(6) . . . . ?
O1 Sm N12 C13 -161.3(5) 6 . . . ?
I Sm N12 C13 -17.0(6) . . . . ?
N12 Sm N12 N11 67.5(3) 6 . . . ?
N22 Sm N12 N11 -18.5(3) . . . . ?
O1 Sm N12 N11 -99.0(3) . . . . ?
O1 Sm N12 N11 47.0(4) 6 . . . ?
I Sm N12 N11 -168.7(3) . . . . ?
C25 N21 N22 C23 0.000(1) . . . . ?
B1 N21 N22 C23 180.0 . . . . ?
C25 N21 N22 Sm 180.0 . . . . ?
B1 N21 N22 Sm 0.0 . . . . ?
N12 Sm N22 C23 146.98(10) 6 . . . ?
N12 Sm N22 C23 -146.98(10) . . . . ?
O1 Sm N22 C23 -69.76(10) . . . . ?
O1 Sm N22 C23 69.76(10) 6 . . . ?
I Sm N22 C23 0.0 . . . . ?
N12 Sm N22 N21 -33.02(10) 6 . . . ?
N12 Sm N22 N21 33.02(10) . . . . ?
O1 Sm N22 N21 110.24(10) . . . . ?
O1 Sm N22 N21 -110.24(10) 6 . . . ?
I Sm N22 N21 180.0 . . . . ?
C15 N11 B1 N11 129.4(6) . . . 6 ?
N12 N11 B1 N11 -39.6(8) . . . 6 ?
C15 N11 B1 N21 -103.0(7) . . . . ?
N12 N11 B1 N21 88.0(6) . . . . ?
C25 N21 B1 N11 -116.0(5) . . . 6 ?
N22 N21 B1 N11 64.0(5) . . . 6 ?
C25 N21 B1 N11 116.0(5) . . . . ?
N22 N21 B1 N11 -64.0(5) . . . . ?
N12 Sm O1 C34 25.2(6) 6 . . . ?
N12 Sm O1 C34 44.4(5) . . . . ?
N22 Sm O1 C34 -41.8(5) . . . . ?
O1 Sm O1 C34 -105.3(5) 6 . . . ?
I Sm O1 C34 178.8(5) . . . . ?
N12 Sm O1 C31 -158.9(5) 6 . . . ?
N12 Sm O1 C31 -139.7(6) . . . . ?
N22 Sm O1 C31 134.0(6) . . . . ?
O1 Sm O1 C31 70.6(6) 6 . . . ?
I Sm O1 C31 -5.3(5) . . . . ?
N11 N12 C13 C14 1.9(6) . . . . ?
Sm N12 C13 C14 -150.5(5) . . . . ?
N11 N12 C13 C17 -174.8(5) . . . . ?
Sm N12 C13 C17 32.8(9) . . . . ?
N12 C13 C14 C15 -1.1(8) . . . . ?
C17 C13 C14 C15 175.3(7) . . . . ?
C13 C14 C15 N11 -0.2(8) . . . . ?
C13 C14 C15 C16 -179.9(8) . . . . ?
N12 N11 C15 C14 1.3(7) . . . . ?
B1 N11 C15 C14 -169.1(6) . . . . ?
N12 N11 C15 C16 -178.9(7) . . . . ?
B1 N11 C15 C16 10.7(10) . . . . ?
N12 C13 C17 C19 -15.6(9) . . . . ?
C14 C13 C17 C19 168.4(8) . . . . ?
N12 C13 C17 C20 107.5(8) . . . . ?
C14 C13 C17 C20 -68.4(10) . . . . ?
N12 C13 C17 C18 -136.5(7) . . . . ?
C14 C13 C17 C18 47.6(10) . . . . ?
N21 N22 C23 C24 0.0 . . . . ?
Sm N22 C23 C24 180.000(1) . . . . ?
N21 N22 C23 C27 180.0 . . . . ?
Sm N22 C23 C27 0.000(1) . . . . ?
N22 C23 C24 C25 0.000(1) . . . . ?
C27 C23 C24 C25 180.000(1) . . . . ?
N22 N21 C25 C24 0.000(1) . . . . ?
B1 N21 C25 C24 180.000(1) . . . . ?
N22 N21 C25 C26 180.000(1) . . . . ?
B1 N21 C25 C26 0.000(2) . . . . ?
C23 C24 C25 N21 0.000(1) . . . . ?
C23 C24 C25 C26 180.000(1) . . . . ?
N22 C23 C27 C28 0.000(1) . . . . ?
C24 C23 C27 C28 180.000(1) . . . . ?
N22 C23 C27 C29 121.0(6) . . . . ?
C24 C23 C27 C29 -59.0(6) . . . . ?
N22 C23 C27 C29 -121.0(6) . . . 6 ?
C24 C23 C27 C29 59.0(6) . . . 6 ?
C34 O1 C31 C32 15.9(8) . . . . ?
Sm O1 C31 C32 -160.4(4) . . . . ?
O1 C31 C32 C33 -29.0(8) . . . . ?
C31 C32 C33 C34 30.8(9) . . . . ?
C31 O1 C34 C33 3.8(8) . . . . ?
Sm O1 C34 C33 -179.5(5) . . . . ?
C32 C33 C34 O1 -21.8(9) . . . . ?
C1S O1S C1S C2S 175(3) 2_556 . . . ?
